data_1560030
loop_
_publ_author_name
'Litle, Elishua D.'
'Wilkins, Lewis C.'
'Gabba\"i, Fran\,cois P.'

_publ_section_title
;
 Ligand-enforced intimacy between a gold cation and a carbenium ion:
 impact on stability and reactivity
;
_journal_issue 11
_journal_name_full 'Chemical Science'
_journal_page_first 3929
_journal_page_last 3936
_journal_paper_doi 10.1039/D0SC05777K
_journal_volume 12
_journal_year 2021
_chemical_formula_moiety 'C35 H30 Au O P S, C H2 Cl2, 2(B F4)'
_chemical_formula_sum 'C36 H32 Au B2 Cl2 F8 O P S'
_chemical_formula_weight 985.13
_space_group_crystal_system triclinic
_space_group_IT_number 2
_space_group_name_Hall '-P 1'
_space_group_name_H-M_alt 'P -1'
_atom_sites_solution_hydrogens geom
_atom_sites_solution_primary dual
_audit_creation_date 2020-05-27
_audit_creation_method
;
Olex2 1.2
(compiled 2018.05.29 svn.r3508 for OlexSys, GUI svn.r5506)
;
_audit_update_record
;
2020-10-16 deposited with the CCDC.	2021-01-08 downloaded from the CCDC.
;
_cell_angle_alpha 99.359(3)
_cell_angle_beta 93.578(3)
_cell_angle_gamma 101.894(3)
_cell_formula_units_Z 2
_cell_length_a 8.0106(7)
_cell_length_b 12.2124(12)
_cell_length_c 19.0728(18)
_cell_measurement_reflns_used 9975
_cell_measurement_temperature 110(2)
_cell_measurement_theta_max 30.12
_cell_measurement_theta_min 2.18
_cell_volume 1792.6(3)
_computing_cell_refinement 'SAINT V8.38A (?, 2016)'
_computing_data_reduction 'SAINT V8.38A (?, 2016)'
_computing_molecular_graphics 'Olex2 (Dolomanov et al., 2009)'
_computing_publication_material 'Olex2 (Dolomanov et al., 2009)'
_computing_structure_refinement 'ShelXL (Sheldrick, 2015)'
_computing_structure_solution 'XT (Sheldrick, 2015)'
_diffrn_ambient_temperature 110.0
_diffrn_detector 'Bruker APEX2 area detector'
_diffrn_detector_area_resol_mean 7.9
_diffrn_detector_type 'CCD area detector'
_diffrn_measured_fraction_theta_full 1.000
_diffrn_measured_fraction_theta_max 0.999
_diffrn_measurement_device 'three-circle diffractometer'
_diffrn_measurement_device_type 'Bruker APEX-II CCD'
_diffrn_measurement_method '\f and \w scans'
_diffrn_radiation_monochromator 'mirror optics'
_diffrn_radiation_probe x-ray
_diffrn_radiation_type MoK\a
_diffrn_radiation_wavelength 0.71073
_diffrn_reflns_av_R_equivalents 0.0638
_diffrn_reflns_av_unetI/netI 0.0518
_diffrn_reflns_Laue_measured_fraction_full 1.000
_diffrn_reflns_Laue_measured_fraction_max 0.999
_diffrn_reflns_limit_h_max 11
_diffrn_reflns_limit_h_min -11
_diffrn_reflns_limit_k_max 17
_diffrn_reflns_limit_k_min -17
_diffrn_reflns_limit_l_max 26
_diffrn_reflns_limit_l_min -26
_diffrn_reflns_number 52071
_diffrn_reflns_point_group_measured_fraction_full 1.000
_diffrn_reflns_point_group_measured_fraction_max 0.999
_diffrn_reflns_theta_full 25.242
_diffrn_reflns_theta_max 30.034
_diffrn_reflns_theta_min 1.873
_diffrn_source 'microfocus sealed X-ray tube'
_diffrn_source_type 'Incoatec I\ms'
_diffrn_standards_number 0
_exptl_absorpt_coefficient_mu 4.428
_exptl_absorpt_correction_T_max 0.3812
_exptl_absorpt_correction_T_min 0.2715
_exptl_absorpt_correction_type multi-scan
_exptl_absorpt_process_details
'SADABS-2016/2 (Bruker,2016/2) was used for absorption correction. wR2(int) was 0.1059 before and 0.0618 after correction. The Ratio of minimum to maximum transmission is 0.7122. The \l/2 correction factor is Not present.'
_exptl_crystal_colour orange
_exptl_crystal_colour_primary orange
_exptl_crystal_density_diffrn 1.825
_exptl_crystal_description needle
_exptl_crystal_F_000 964
_exptl_crystal_size_max 0.709
_exptl_crystal_size_mid 0.377
_exptl_crystal_size_min 0.369
_refine_diff_density_max 0.955
_refine_diff_density_min -1.454
_refine_diff_density_rms 0.142
_refine_ls_extinction_method none
_refine_ls_goodness_of_fit_ref 1.040
_refine_ls_hydrogen_treatment constr
_refine_ls_matrix_type full
_refine_ls_number_parameters 469
_refine_ls_number_reflns 10490
_refine_ls_number_restraints 0
_refine_ls_restrained_S_all 1.040
_refine_ls_R_factor_all 0.0489
_refine_ls_R_factor_gt 0.0341
_refine_ls_shift/su_max 0.001
_refine_ls_shift/su_mean 0.000
_refine_ls_structure_factor_coef Fsqd
_refine_ls_weighting_details 'w=1/[\s^2^(Fo^2^)+(0.0121P)^2^+3.9772P] where P=(Fo^2^+2Fc^2^)/3'
_refine_ls_weighting_scheme calc
_refine_ls_wR_factor_gt 0.0623
_refine_ls_wR_factor_ref 0.0671
_reflns_Friedel_coverage 0.000
_reflns_number_gt 8821
_reflns_number_total 10490
_reflns_threshold_expression 'I > 2\s(I)'
_cod_data_source_file d0sc05777k2.cif
_cod_data_source_block eli77_1_0m_a
_cod_depositor_comments 'Adding full bibliography for 1560018--1560030.cif.'
_cod_database_code 1560030
_shelx_shelxl_version_number 2014/7
_shelx_space_group_comment
;
The symmetry employed for this shelxl refinement is uniquely defined
by the following loop, which should always be used as a source of
symmetry information in preference to the above space-group names.
They are only intended as comments.
;
_shelx_estimated_absorpt_t_max 0.292
_shelx_estimated_absorpt_t_min 0.145
_olex2_refinement_description
;
1. Fixed Uiso
 At 1.2 times of:
  All C(H) groups, All C(H,H) groups
2.a Secondary CH2 refined with riding coordinates:
 C32(H32A,H32B), C33(H33A,H33B), C34(H34A,H34B), C35(H35A,H35B), C36(H36A,H36B)
2.b Aromatic/amide H refined with riding coordinates:
 C3(H3), C4(H4), C5(H5), C6(H6), C8(H8), C9(H9), C10(H10), C11(H11), C12(H12),
 C14(H14), C15(H15), C16(H16), C17(H17), C18(H18), C22(H22), C23(H23), C24(H24),
  C25(H25), C28(H28), C29(H29), C30(H30), C31(H31)
;
_olex2_submission_special_instructions 'No special instructions were received'

loop_
_space_group_symop_operation_xyz
'x, y, z'
'-x, -y, -z'

loop_
_atom_site_label
_atom_site_type_symbol
_atom_site_fract_x
_atom_site_fract_y
_atom_site_fract_z
_atom_site_U_iso_or_equiv
_atom_site_adp_type
_atom_site_occupancy
_atom_site_site_symmetry_order
_atom_site_calc_flag
_atom_site_refinement_flags_posn
_atom_site_refinement_flags_adp
_atom_site_refinement_flags_occupancy
_atom_site_disorder_assembly
_atom_site_disorder_group
Au1 Au -0.14112(2) 0.21052(2) 0.27004(2) 0.01859(4) Uani 1 1 d . . . . .
S1 S -0.36322(11) 0.08532(7) 0.30822(5) 0.02127(18) Uani 1 1 d . . . . .
P1 P 0.05100(11) 0.34013(7) 0.22625(5) 0.01610(17) Uani 1 1 d . . . . .
O1 O -0.1333(3) 0.6791(2) 0.38739(13) 0.0203(5) Uani 1 1 d . . . . .
C1 C -0.0565(4) 0.4028(3) 0.16014(18) 0.0167(6) Uani 1 1 d . . . . .
C2 C -0.1190(4) 0.5027(3) 0.17557(18) 0.0163(6) Uani 1 1 d . . . . .
C3 C -0.1907(4) 0.5452(3) 0.11999(19) 0.0202(7) Uani 1 1 d . . . . .
H3 H -0.2287 0.6143 0.1301 0.024 Uiso 1 1 calc R . . . .
C4 C -0.2071(4) 0.4875(3) 0.05016(19) 0.0223(7) Uani 1 1 d . . . . .
H4 H -0.2559 0.5171 0.0127 0.027 Uiso 1 1 calc R . . . .
C5 C -0.1521(4) 0.3867(3) 0.03518(19) 0.0213(7) Uani 1 1 d . . . . .
H5 H -0.1659 0.3461 -0.0125 0.026 Uiso 1 1 calc R . . . .
C6 C -0.0772(4) 0.3452(3) 0.08941(18) 0.0192(7) Uani 1 1 d . . . . .
H6 H -0.0390 0.2762 0.0785 0.023 Uiso 1 1 calc R . . . .
C7 C 0.2110(4) 0.2811(3) 0.17874(18) 0.0181(7) Uani 1 1 d . . . . .
C8 C 0.3049(4) 0.3386(3) 0.13098(18) 0.0204(7) Uani 1 1 d . . . . .
H8 H 0.2850 0.4097 0.1227 0.025 Uiso 1 1 calc R . . . .
C9 C 0.4266(4) 0.2915(3) 0.09580(19) 0.0221(7) Uani 1 1 d . . . . .
H9 H 0.4893 0.3299 0.0630 0.027 Uiso 1 1 calc R . . . .
C10 C 0.4568(5) 0.1882(3) 0.1085(2) 0.0259(8) Uani 1 1 d . . . . .
H10 H 0.5415 0.1566 0.0849 0.031 Uiso 1 1 calc R . . . .
C11 C 0.3640(5) 0.1312(3) 0.1555(2) 0.0259(8) Uani 1 1 d . . . . .
H11 H 0.3851 0.0604 0.1639 0.031 Uiso 1 1 calc R . . . .
C12 C 0.2401(4) 0.1768(3) 0.19052(18) 0.0206(7) Uani 1 1 d . . . . .
H12 H 0.1755 0.1370 0.2223 0.025 Uiso 1 1 calc R . . . .
C13 C 0.1644(4) 0.4577(3) 0.29491(18) 0.0174(7) Uani 1 1 d . . . . .
C14 C 0.2931(4) 0.5425(3) 0.27807(18) 0.0190(7) Uani 1 1 d . . . . .
H14 H 0.3264 0.5370 0.2309 0.023 Uiso 1 1 calc R . . . .
C15 C 0.3724(4) 0.6349(3) 0.3302(2) 0.0215(7) Uani 1 1 d . . . . .
H15 H 0.4601 0.6926 0.3187 0.026 Uiso 1 1 calc R . . . .
C16 C 0.3233(5) 0.6428(3) 0.39907(19) 0.0233(7) Uani 1 1 d . . . . .
H16 H 0.3759 0.7067 0.4346 0.028 Uiso 1 1 calc R . . . .
C17 C 0.1974(5) 0.5575(3) 0.41595(19) 0.0231(7) Uani 1 1 d . . . . .
H17 H 0.1648 0.5628 0.4632 0.028 Uiso 1 1 calc R . . . .
C18 C 0.1188(4) 0.4646(3) 0.36440(18) 0.0193(7) Uani 1 1 d . . . . .
H18 H 0.0340 0.4058 0.3764 0.023 Uiso 1 1 calc R . . . .
C19 C -0.1234(4) 0.5644(3) 0.24865(18) 0.0160(6) Uani 1 1 d . . . . .
C20 C -0.0271(4) 0.6768(3) 0.27222(18) 0.0176(7) Uani 1 1 d . . . . .
C21 C -0.0354(4) 0.7317(3) 0.34218(18) 0.0178(7) Uani 1 1 d . . . . .
C22 C 0.0558(4) 0.8423(3) 0.3696(2) 0.0223(7) Uani 1 1 d . . . . .
H22 H 0.0484 0.8772 0.4173 0.027 Uiso 1 1 calc R . . . .
C23 C 0.1560(5) 0.8987(3) 0.3257(2) 0.0243(8) Uani 1 1 d . . . . .
H23 H 0.2158 0.9751 0.3425 0.029 Uiso 1 1 calc R . . . .
C24 C 0.1724(5) 0.8456(3) 0.2558(2) 0.0242(8) Uani 1 1 d . . . . .
H24 H 0.2459 0.8859 0.2268 0.029 Uiso 1 1 calc R . . . .
C25 C 0.0845(4) 0.7377(3) 0.2294(2) 0.0210(7) Uani 1 1 d . . . . .
H25 H 0.0972 0.7027 0.1823 0.025 Uiso 1 1 calc R . . . .
C26 C -0.2341(4) 0.5145(3) 0.29529(18) 0.0168(6) Uani 1 1 d . . . . .
C27 C -0.2301(4) 0.5733(3) 0.36569(19) 0.0184(7) Uani 1 1 d . . . . .
C28 C -0.3249(4) 0.5256(3) 0.41645(19) 0.0212(7) Uani 1 1 d . . . . .
H28 H -0.3155 0.5652 0.4642 0.025 Uiso 1 1 calc R . . . .
C29 C -0.4311(4) 0.4213(3) 0.39609(19) 0.0212(7) Uani 1 1 d . . . . .
H29 H -0.4954 0.3875 0.4302 0.025 Uiso 1 1 calc R . . . .
C30 C -0.4474(4) 0.3626(3) 0.32519(19) 0.0196(7) Uani 1 1 d . . . . .
H30 H -0.5263 0.2915 0.3115 0.023 Uiso 1 1 calc R . . . .
C31 C -0.3501(4) 0.4075(3) 0.27569(18) 0.0176(7) Uani 1 1 d . . . . .
H31 H -0.3605 0.3667 0.2282 0.021 Uiso 1 1 calc R . . . .
C32 C -0.3627(5) 0.1319(3) 0.4051(2) 0.0252(8) Uani 1 1 d . . . . .
H32A H -0.2819 0.2063 0.4214 0.030 Uiso 1 1 calc R . . . .
H32B H -0.4787 0.1394 0.4172 0.030 Uiso 1 1 calc R . . . .
C33 C -0.3061(5) 0.0402(3) 0.4399(2) 0.0257(8) Uani 1 1 d . . . . .
H33A H -0.1802 0.0595 0.4515 0.031 Uiso 1 1 calc R . . . .
H33B H -0.3605 0.0342 0.4848 0.031 Uiso 1 1 calc R . . . .
C34 C -0.3599(5) -0.0717(3) 0.3879(2) 0.0274(8) Uani 1 1 d . . . . .
H34A H -0.4860 -0.0992 0.3835 0.033 Uiso 1 1 calc R . . . .
H34B H -0.3058 -0.1302 0.4044 0.033 Uiso 1 1 calc R . . . .
C35 C -0.3001(5) -0.0481(3) 0.3166(2) 0.0298(9) Uani 1 1 d . . . . .
H35A H -0.3574 -0.1100 0.2770 0.036 Uiso 1 1 calc R . . . .
H35B H -0.1743 -0.0393 0.3170 0.036 Uiso 1 1 calc R . . . .
Cl1 Cl 0.80971(16) 1.02125(11) 0.11767(8) 0.0542(3) Uani 1 1 d . . . . .
Cl2 Cl 1.02881(18) 0.86959(10) 0.06531(7) 0.0505(3) Uani 1 1 d . . . . .
C36 C 0.8304(6) 0.9070(4) 0.0515(3) 0.0434(11) Uani 1 1 d . . . . .
H36A H 0.7366 0.8405 0.0524 0.052 Uiso 1 1 calc R . . . .
H36B H 0.8198 0.9288 0.0039 0.052 Uiso 1 1 calc R . . . .
F3 F 0.5536(3) 0.6896(2) 0.07140(12) 0.0328(5) Uani 1 1 d . . . . .
F2 F 0.4007(4) 0.8069(2) 0.12814(16) 0.0508(8) Uani 1 1 d . . . . .
F1 F 0.5588(3) 0.7153(2) 0.19223(12) 0.0386(6) Uani 1 1 d . . . . .
F4 F 0.3171(3) 0.61685(19) 0.12279(12) 0.0314(5) Uani 1 1 d . . . . .
B1 B 0.4577(6) 0.7075(4) 0.1286(2) 0.0269(9) Uani 1 1 d . . . . .
F6 F -0.0527(3) 0.74303(18) 0.55071(12) 0.0293(5) Uani 1 1 d . . . . .
F7 F -0.1223(3) 0.91224(17) 0.54392(12) 0.0287(5) Uani 1 1 d . . . . .
F8 F -0.2107(3) 0.8186(2) 0.63353(12) 0.0333(5) Uani 1 1 d . . . . .
F5 F -0.3294(3) 0.75082(19) 0.51980(12) 0.0286(5) Uani 1 1 d . . . . .
B2 B -0.1774(5) 0.8062(3) 0.5619(2) 0.0207(8) Uani 1 1 d . . . . .

loop_
_atom_site_aniso_label
_atom_site_aniso_U_11
_atom_site_aniso_U_22
_atom_site_aniso_U_33
_atom_site_aniso_U_23
_atom_site_aniso_U_13
_atom_site_aniso_U_12
Au1 0.01826(6) 0.01789(6) 0.02043(7) 0.00613(5) 0.00562(5) 0.00263(4)
S1 0.0199(4) 0.0200(4) 0.0245(5) 0.0079(3) 0.0032(4) 0.0023(3)
P1 0.0168(4) 0.0160(4) 0.0158(4) 0.0029(3) 0.0035(3) 0.0037(3)
O1 0.0209(12) 0.0191(12) 0.0204(12) 0.0019(10) 0.0055(10) 0.0036(10)
C1 0.0153(15) 0.0168(15) 0.0175(16) 0.0043(13) 0.0039(13) 0.0007(12)
C2 0.0128(15) 0.0183(16) 0.0181(16) 0.0053(13) 0.0042(12) 0.0019(12)
C3 0.0187(17) 0.0206(17) 0.0220(18) 0.0056(14) 0.0020(14) 0.0044(13)
C4 0.0203(17) 0.0304(19) 0.0180(17) 0.0102(15) 0.0028(14) 0.0045(15)
C5 0.0179(16) 0.0270(18) 0.0170(17) 0.0015(14) 0.0029(13) 0.0014(14)
C6 0.0158(16) 0.0215(17) 0.0188(17) 0.0021(13) 0.0025(13) 0.0016(13)
C7 0.0156(16) 0.0210(16) 0.0156(16) -0.0007(13) 0.0005(13) 0.0022(13)
C8 0.0207(17) 0.0209(17) 0.0183(17) 0.0017(13) 0.0027(14) 0.0027(14)
C9 0.0178(17) 0.0295(19) 0.0176(17) 0.0032(14) 0.0055(14) 0.0016(14)
C10 0.0185(17) 0.033(2) 0.0231(19) -0.0047(16) 0.0037(15) 0.0069(15)
C11 0.0264(19) 0.0220(18) 0.029(2) 0.0005(15) -0.0001(16) 0.0092(15)
C12 0.0202(17) 0.0243(17) 0.0163(16) 0.0018(14) -0.0008(13) 0.0048(14)
C13 0.0162(16) 0.0179(16) 0.0193(17) 0.0036(13) 0.0023(13) 0.0059(13)
C14 0.0198(17) 0.0207(16) 0.0178(17) 0.0052(13) 0.0028(13) 0.0058(13)
C15 0.0190(17) 0.0189(17) 0.0265(19) 0.0054(14) 0.0006(14) 0.0033(13)
C16 0.0251(19) 0.0231(18) 0.0201(18) -0.0006(14) -0.0031(15) 0.0067(15)
C17 0.0279(19) 0.0245(18) 0.0177(17) 0.0038(14) 0.0037(15) 0.0073(15)
C18 0.0187(16) 0.0207(16) 0.0197(17) 0.0059(13) 0.0019(13) 0.0053(13)
C19 0.0146(15) 0.0170(15) 0.0175(16) 0.0033(13) 0.0012(13) 0.0059(12)
C20 0.0166(16) 0.0170(15) 0.0203(17) 0.0033(13) 0.0022(13) 0.0062(13)
C21 0.0153(16) 0.0184(16) 0.0214(17) 0.0054(13) 0.0037(13) 0.0052(13)
C22 0.0225(18) 0.0187(17) 0.0236(18) -0.0010(14) 0.0010(15) 0.0044(14)
C23 0.0209(18) 0.0139(16) 0.036(2) 0.0023(15) 0.0040(16) 0.0008(13)
C24 0.0214(18) 0.0211(17) 0.032(2) 0.0102(15) 0.0089(16) 0.0021(14)
C25 0.0210(17) 0.0212(17) 0.0224(18) 0.0070(14) 0.0061(14) 0.0047(14)
C26 0.0155(15) 0.0177(16) 0.0179(16) 0.0038(13) 0.0028(13) 0.0044(12)
C27 0.0158(16) 0.0169(16) 0.0222(17) 0.0021(13) 0.0014(13) 0.0046(13)
C28 0.0222(17) 0.0231(17) 0.0205(18) 0.0028(14) 0.0081(14) 0.0095(14)
C29 0.0225(17) 0.0233(17) 0.0212(18) 0.0085(14) 0.0090(14) 0.0071(14)
C30 0.0159(16) 0.0187(16) 0.0251(18) 0.0078(14) 0.0028(14) 0.0030(13)
C31 0.0143(15) 0.0210(16) 0.0171(16) 0.0022(13) 0.0000(13) 0.0041(13)
C32 0.0243(19) 0.0257(19) 0.0263(19) 0.0036(15) 0.0109(15) 0.0056(15)
C33 0.0208(18) 0.033(2) 0.0239(19) 0.0121(16) 0.0038(15) 0.0022(15)
C34 0.0243(19) 0.0245(19) 0.037(2) 0.0155(17) 0.0048(16) 0.0043(15)
C35 0.038(2) 0.0187(18) 0.035(2) 0.0078(16) 0.0105(18) 0.0074(16)
Cl1 0.0456(7) 0.0412(7) 0.0687(9) -0.0109(6) 0.0021(6) 0.0110(5)
Cl2 0.0706(9) 0.0426(7) 0.0428(7) 0.0031(5) 0.0127(6) 0.0241(6)
C36 0.054(3) 0.033(2) 0.036(3) 0.0003(19) -0.002(2) -0.002(2)
F3 0.0326(13) 0.0467(14) 0.0255(12) 0.0126(11) 0.0117(10) 0.0158(11)
F2 0.0590(18) 0.0361(14) 0.074(2) 0.0260(14) 0.0376(16) 0.0257(13)
F1 0.0353(13) 0.0521(16) 0.0223(12) 0.0001(11) 0.0033(10) 0.0004(12)
F4 0.0296(12) 0.0360(13) 0.0273(12) 0.0118(10) 0.0030(10) -0.0004(10)
B1 0.025(2) 0.030(2) 0.027(2) 0.0067(18) 0.0094(18) 0.0062(18)
F6 0.0295(12) 0.0292(12) 0.0346(13) 0.0120(10) 0.0083(10) 0.0124(10)
F7 0.0310(12) 0.0180(10) 0.0379(13) 0.0107(9) 0.0056(10) 0.0019(9)
F8 0.0458(14) 0.0349(13) 0.0204(11) 0.0063(10) 0.0094(10) 0.0084(11)
F5 0.0210(11) 0.0306(12) 0.0304(12) 0.0008(10) 0.0035(9) 0.0005(9)
B2 0.023(2) 0.0157(18) 0.024(2) 0.0048(15) 0.0035(16) 0.0031(15)

loop_
_atom_type_symbol
_atom_type_description
_atom_type_scat_dispersion_real
_atom_type_scat_dispersion_imag
_atom_type_scat_source
C C 0.0033 0.0016 'International Tables Vol C Tables 4.2.6.8 and 6.1.1.4'
H H 0.0000 0.0000 'International Tables Vol C Tables 4.2.6.8 and 6.1.1.4'
Au Au -2.0133 8.8022 'International Tables Vol C Tables 4.2.6.8 and 6.1.1.4'
B B 0.0013 0.0007 'International Tables Vol C Tables 4.2.6.8 and 6.1.1.4'
Cl Cl 0.1484 0.1585 'International Tables Vol C Tables 4.2.6.8 and 6.1.1.4'
F F 0.0171 0.0103 'International Tables Vol C Tables 4.2.6.8 and 6.1.1.4'
O O 0.0106 0.0060 'International Tables Vol C Tables 4.2.6.8 and 6.1.1.4'
P P 0.1023 0.0942 'International Tables Vol C Tables 4.2.6.8 and 6.1.1.4'
S S 0.1246 0.1234 'International Tables Vol C Tables 4.2.6.8 and 6.1.1.4'

loop_
_geom_angle_atom_site_label_1
_geom_angle_atom_site_label_2
_geom_angle_atom_site_label_3
_geom_angle
_geom_angle_site_symmetry_1
_geom_angle_site_symmetry_3
_geom_angle_publ_flag
P1 Au1 S1 173.30(3) . . ?
C32 S1 Au1 107.26(12) . . ?
C35 S1 Au1 110.53(13) . . ?
C35 S1 C32 94.64(18) . . ?
C1 P1 Au1 110.83(11) . . ?
C7 P1 Au1 114.17(11) . . ?
C7 P1 C1 104.34(15) . . ?
C7 P1 C13 107.44(15) . . ?
C13 P1 Au1 112.89(11) . . ?
C13 P1 C1 106.55(15) . . ?
C27 O1 C21 120.7(3) . . ?
C2 C1 P1 125.0(3) . . ?
C6 C1 P1 116.5(3) . . ?
C6 C1 C2 118.6(3) . . ?
C1 C2 C19 124.1(3) . . ?
C3 C2 C1 119.6(3) . . ?
C3 C2 C19 116.2(3) . . ?
C2 C3 H3 119.7 . . ?
C4 C3 C2 120.6(3) . . ?
C4 C3 H3 119.7 . . ?
C3 C4 H4 120.1 . . ?
C5 C4 C3 119.9(3) . . ?
C5 C4 H4 120.1 . . ?
C4 C5 H5 120.0 . . ?
C6 C5 C4 120.1(3) . . ?
C6 C5 H5 120.0 . . ?
C1 C6 H6 119.4 . . ?
C5 C6 C1 121.2(3) . . ?
C5 C6 H6 119.4 . . ?
C8 C7 P1 121.3(3) . . ?
C12 C7 P1 118.8(3) . . ?
C12 C7 C8 119.9(3) . . ?
C7 C8 H8 120.1 . . ?
C9 C8 C7 119.9(3) . . ?
C9 C8 H8 120.1 . . ?
C8 C9 H9 120.0 . . ?
C8 C9 C10 120.0(3) . . ?
C10 C9 H9 120.0 . . ?
C9 C10 H10 119.9 . . ?
C11 C10 C9 120.3(3) . . ?
C11 C10 H10 119.9 . . ?
C10 C11 H11 119.8 . . ?
C10 C11 C12 120.3(3) . . ?
C12 C11 H11 119.8 . . ?
C7 C12 H12 120.2 . . ?
C11 C12 C7 119.6(3) . . ?
C11 C12 H12 120.2 . . ?
C14 C13 P1 120.6(3) . . ?
C18 C13 P1 119.5(3) . . ?
C18 C13 C14 119.9(3) . . ?
C13 C14 H14 120.0 . . ?
C15 C14 C13 120.0(3) . . ?
C15 C14 H14 120.0 . . ?
C14 C15 H15 120.1 . . ?
C14 C15 C16 119.8(3) . . ?
C16 C15 H15 120.1 . . ?
C15 C16 H16 120.0 . . ?
C17 C16 C15 120.0(3) . . ?
C17 C16 H16 120.0 . . ?
C16 C17 H17 119.8 . . ?
C18 C17 C16 120.4(3) . . ?
C18 C17 H17 119.8 . . ?
C13 C18 H18 120.1 . . ?
C17 C18 C13 119.8(3) . . ?
C17 C18 H18 120.1 . . ?
C20 C19 C2 121.5(3) . . ?
C20 C19 C26 118.2(3) . . ?
C26 C19 C2 120.2(3) . . ?
C19 C20 C25 123.5(3) . . ?
C21 C20 C19 119.3(3) . . ?
C21 C20 C25 117.2(3) . . ?
O1 C21 C20 121.3(3) . . ?
O1 C21 C22 115.8(3) . . ?
C22 C21 C20 122.9(3) . . ?
C21 C22 H22 121.1 . . ?
C23 C22 C21 117.7(3) . . ?
C23 C22 H22 121.1 . . ?
C22 C23 H23 119.3 . . ?
C22 C23 C24 121.3(3) . . ?
C24 C23 H23 119.3 . . ?
C23 C24 H24 119.6 . . ?
C25 C24 C23 120.8(3) . . ?
C25 C24 H24 119.6 . . ?
C20 C25 H25 120.0 . . ?
C24 C25 C20 120.0(3) . . ?
C24 C25 H25 120.0 . . ?
C19 C26 C31 123.8(3) . . ?
C27 C26 C19 119.0(3) . . ?
C27 C26 C31 117.3(3) . . ?
O1 C27 C26 121.3(3) . . ?
O1 C27 C28 116.4(3) . . ?
C28 C27 C26 122.3(3) . . ?
C27 C28 H28 120.7 . . ?
C29 C28 C27 118.6(3) . . ?
C29 C28 H28 120.7 . . ?
C28 C29 H29 119.5 . . ?
C28 C29 C30 121.1(3) . . ?
C30 C29 H29 119.5 . . ?
C29 C30 H30 119.7 . . ?
C31 C30 C29 120.5(3) . . ?
C31 C30 H30 119.7 . . ?
C26 C31 H31 119.9 . . ?
C30 C31 C26 120.1(3) . . ?
C30 C31 H31 119.9 . . ?
S1 C32 H32A 110.6 . . ?
S1 C32 H32B 110.6 . . ?
H32A C32 H32B 108.7 . . ?
C33 C32 S1 105.8(2) . . ?
C33 C32 H32A 110.6 . . ?
C33 C32 H32B 110.6 . . ?
C32 C33 H33A 110.1 . . ?
C32 C33 H33B 110.1 . . ?
H33A C33 H33B 108.4 . . ?
C34 C33 C32 108.1(3) . . ?
C34 C33 H33A 110.1 . . ?
C34 C33 H33B 110.1 . . ?
C33 C34 H34A 110.5 . . ?
C33 C34 H34B 110.5 . . ?
C33 C34 C35 106.3(3) . . ?
H34A C34 H34B 108.7 . . ?
C35 C34 H34A 110.5 . . ?
C35 C34 H34B 110.5 . . ?
S1 C35 H35A 111.1 . . ?
S1 C35 H35B 111.1 . . ?
C34 C35 S1 103.4(3) . . ?
C34 C35 H35A 111.1 . . ?
C34 C35 H35B 111.1 . . ?
H35A C35 H35B 109.1 . . ?
Cl1 C36 H36A 109.4 . . ?
Cl1 C36 H36B 109.4 . . ?
Cl2 C36 Cl1 111.4(3) . . ?
Cl2 C36 H36A 109.4 . . ?
Cl2 C36 H36B 109.4 . . ?
H36A C36 H36B 108.0 . . ?
F3 B1 F1 109.5(3) . . ?
F3 B1 F4 109.7(3) . . ?
F2 B1 F3 109.3(3) . . ?
F2 B1 F1 110.1(4) . . ?
F2 B1 F4 109.3(3) . . ?
F4 B1 F1 109.0(3) . . ?
F6 B2 F8 109.9(3) . . ?
F6 B2 F5 110.2(3) . . ?
F7 B2 F6 109.8(3) . . ?
F7 B2 F8 109.8(3) . . ?
F7 B2 F5 108.8(3) . . ?
F5 B2 F8 108.4(3) . . ?

loop_
_geom_bond_atom_site_label_1
_geom_bond_atom_site_label_2
_geom_bond_distance
_geom_bond_site_symmetry_2
_geom_bond_publ_flag
Au1 S1 2.3315(9) . ?
Au1 P1 2.2710(9) . ?
S1 C32 1.842(4) . ?
S1 C35 1.830(4) . ?
P1 C1 1.835(3) . ?
P1 C7 1.816(3) . ?
P1 C13 1.818(4) . ?
O1 C21 1.352(4) . ?
O1 C27 1.348(4) . ?
C1 C2 1.407(4) . ?
C1 C6 1.399(5) . ?
C2 C3 1.397(5) . ?
C2 C19 1.479(5) . ?
C3 H3 0.9500 . ?
C3 C4 1.387(5) . ?
C4 H4 0.9500 . ?
C4 C5 1.384(5) . ?
C5 H5 0.9500 . ?
C5 C6 1.381(5) . ?
C6 H6 0.9500 . ?
C7 C8 1.401(5) . ?
C7 C12 1.392(5) . ?
C8 H8 0.9500 . ?
C8 C9 1.385(5) . ?
C9 H9 0.9500 . ?
C9 C10 1.388(5) . ?
C10 H10 0.9500 . ?
C10 C11 1.384(5) . ?
C11 H11 0.9500 . ?
C11 C12 1.389(5) . ?
C12 H12 0.9500 . ?
C13 C14 1.396(5) . ?
C13 C18 1.391(5) . ?
C14 H14 0.9500 . ?
C14 C15 1.387(5) . ?
C15 H15 0.9500 . ?
C15 C16 1.389(5) . ?
C16 H16 0.9500 . ?
C16 C17 1.387(5) . ?
C17 H17 0.9500 . ?
C17 C18 1.384(5) . ?
C18 H18 0.9500 . ?
C19 C20 1.414(5) . ?
C19 C26 1.415(4) . ?
C20 C21 1.405(5) . ?
C20 C25 1.427(5) . ?
C21 C22 1.395(5) . ?
C22 H22 0.9500 . ?
C22 C23 1.365(5) . ?
C23 H23 0.9500 . ?
C23 C24 1.411(5) . ?
C24 H24 0.9500 . ?
C24 C25 1.358(5) . ?
C25 H25 0.9500 . ?
C26 C27 1.411(5) . ?
C26 C31 1.417(5) . ?
C27 C28 1.395(5) . ?
C28 H28 0.9500 . ?
C28 C29 1.359(5) . ?
C29 H29 0.9500 . ?
C29 C30 1.408(5) . ?
C30 H30 0.9500 . ?
C30 C31 1.372(5) . ?
C31 H31 0.9500 . ?
C32 H32A 0.9900 . ?
C32 H32B 0.9900 . ?
C32 C33 1.522(5) . ?
C33 H33A 0.9900 . ?
C33 H33B 0.9900 . ?
C33 C34 1.517(5) . ?
C34 H34A 0.9900 . ?
C34 H34B 0.9900 . ?
C34 C35 1.522(5) . ?
C35 H35A 0.9900 . ?
C35 H35B 0.9900 . ?
Cl1 C36 1.764(5) . ?
Cl2 C36 1.758(5) . ?
C36 H36A 0.9900 . ?
C36 H36B 0.9900 . ?
F3 B1 1.387(5) . ?
F2 B1 1.383(5) . ?
F1 B1 1.395(5) . ?
F4 B1 1.392(5) . ?
F6 B2 1.389(4) . ?
F7 B2 1.385(4) . ?
F8 B2 1.398(5) . ?
F5 B2 1.395(5) . ?

loop_
_geom_torsion_atom_site_label_1
_geom_torsion_atom_site_label_2
_geom_torsion_atom_site_label_3
_geom_torsion_atom_site_label_4
_geom_torsion
_geom_torsion_site_symmetry_1
_geom_torsion_site_symmetry_2
_geom_torsion_site_symmetry_3
_geom_torsion_site_symmetry_4
_geom_torsion_publ_flag
Au1 S1 C32 C33 -111.4(2) . . . . ?
Au1 S1 C35 C34 135.0(2) . . . . ?
Au1 P1 C1 C2 91.8(3) . . . . ?
Au1 P1 C1 C6 -87.9(3) . . . . ?
Au1 P1 C7 C8 160.6(2) . . . . ?
Au1 P1 C7 C12 -19.5(3) . . . . ?
Au1 P1 C13 C14 177.0(2) . . . . ?
Au1 P1 C13 C18 -4.9(3) . . . . ?
S1 C32 C33 C34 -28.5(3) . . . . ?
P1 C1 C2 C3 176.7(2) . . . . ?
P1 C1 C2 C19 -6.9(5) . . . . ?
P1 C1 C6 C5 -178.2(3) . . . . ?
P1 C7 C8 C9 179.7(3) . . . . ?
P1 C7 C12 C11 -179.0(3) . . . . ?
P1 C13 C14 C15 176.6(3) . . . . ?
P1 C13 C18 C17 -176.1(3) . . . . ?
O1 C21 C22 C23 -179.8(3) . . . . ?
O1 C27 C28 C29 176.7(3) . . . . ?
C1 P1 C7 C8 39.5(3) . . . . ?
C1 P1 C7 C12 -140.6(3) . . . . ?
C1 P1 C13 C14 -61.2(3) . . . . ?
C1 P1 C13 C18 117.0(3) . . . . ?
C1 C2 C3 C4 2.6(5) . . . . ?
C1 C2 C19 C20 116.7(4) . . . . ?
C1 C2 C19 C26 -67.6(4) . . . . ?
C2 C1 C6 C5 2.1(5) . . . . ?
C2 C3 C4 C5 0.1(5) . . . . ?
C2 C19 C20 C21 -179.9(3) . . . . ?
C2 C19 C20 C25 -2.1(5) . . . . ?
C2 C19 C26 C27 177.2(3) . . . . ?
C2 C19 C26 C31 -2.4(5) . . . . ?
C3 C2 C19 C20 -66.8(4) . . . . ?
C3 C2 C19 C26 108.8(4) . . . . ?
C3 C4 C5 C6 -1.6(5) . . . . ?
C4 C5 C6 C1 0.5(5) . . . . ?
C6 C1 C2 C3 -3.6(5) . . . . ?
C6 C1 C2 C19 172.8(3) . . . . ?
C7 P1 C1 C2 -144.9(3) . . . . ?
C7 P1 C1 C6 35.4(3) . . . . ?
C7 P1 C13 C14 50.2(3) . . . . ?
C7 P1 C13 C18 -131.6(3) . . . . ?
C7 C8 C9 C10 -0.8(5) . . . . ?
C8 C7 C12 C11 1.0(5) . . . . ?
C8 C9 C10 C11 0.9(6) . . . . ?
C9 C10 C11 C12 -0.2(6) . . . . ?
C10 C11 C12 C7 -0.8(5) . . . . ?
C12 C7 C8 C9 -0.2(5) . . . . ?
C13 P1 C1 C2 -31.4(3) . . . . ?
C13 P1 C1 C6 148.9(3) . . . . ?
C13 P1 C7 C8 -73.4(3) . . . . ?
C13 P1 C7 C12 106.5(3) . . . . ?
C13 C14 C15 C16 -0.1(5) . . . . ?
C14 C13 C18 C17 2.1(5) . . . . ?
C14 C15 C16 C17 1.2(5) . . . . ?
C15 C16 C17 C18 -0.6(5) . . . . ?
C16 C17 C18 C13 -1.0(5) . . . . ?
C18 C13 C14 C15 -1.5(5) . . . . ?
C19 C2 C3 C4 -174.1(3) . . . . ?
C19 C20 C21 O1 0.1(5) . . . . ?
C19 C20 C21 C22 179.8(3) . . . . ?
C19 C20 C25 C24 179.9(3) . . . . ?
C19 C26 C27 O1 5.3(5) . . . . ?
C19 C26 C27 C28 -174.6(3) . . . . ?
C19 C26 C31 C30 176.9(3) . . . . ?
C20 C19 C26 C27 -7.0(5) . . . . ?
C20 C19 C26 C31 173.4(3) . . . . ?
C20 C21 C22 C23 0.4(5) . . . . ?
C21 O1 C27 C26 -0.7(5) . . . . ?
C21 O1 C27 C28 179.2(3) . . . . ?
C21 C20 C25 C24 -2.3(5) . . . . ?
C21 C22 C23 C24 -2.4(5) . . . . ?
C22 C23 C24 C25 2.0(6) . . . . ?
C23 C24 C25 C20 0.4(5) . . . . ?
C25 C20 C21 O1 -177.8(3) . . . . ?
C25 C20 C21 C22 1.9(5) . . . . ?
C26 C19 C20 C21 4.4(5) . . . . ?
C26 C19 C20 C25 -177.8(3) . . . . ?
C26 C27 C28 C29 -3.4(5) . . . . ?
C27 O1 C21 C20 -2.0(5) . . . . ?
C27 O1 C21 C22 178.2(3) . . . . ?
C27 C26 C31 C30 -2.8(5) . . . . ?
C27 C28 C29 C30 -0.7(5) . . . . ?
C28 C29 C30 C31 2.9(5) . . . . ?
C29 C30 C31 C26 -1.1(5) . . . . ?
C31 C26 C27 O1 -175.0(3) . . . . ?
C31 C26 C27 C28 5.1(5) . . . . ?
C32 S1 C35 C34 24.6(3) . . . . ?
C32 C33 C34 C35 48.9(4) . . . . ?
C33 C34 C35 S1 -44.9(3) . . . . ?
C35 S1 C32 C33 1.8(3) . . . . ?
